data_4119247
loop_
_publ_author_name
'Robert J. Phipps'
'F. Dean Toste'

_publ_section_title
;
 Chiral Anion Phase-Transfer Catalysis Applied to the Direct
 Enantioselective Fluorinative Dearomatization of Phenols
;
_journal_name_full 'Journal of the American Chemical Society'
_journal_page_first 1268
_journal_page_last 1271
_journal_paper_doi 10.1021/ja311798q
_journal_volume 135
_journal_year 2013
_chemical_absolute_configuration ad
_chemical_formula_sum 'C26 H22 F2 O2'
_chemical_formula_weight 404.44
_chemical_name_systematic
;
 ?
;
_space_group_IT_number 19
_symmetry_cell_setting orthorhombic
_symmetry_space_group_name_Hall 'P 2ac 2ab'
_symmetry_space_group_name_H-M 'P 21 21 21'
_atom_sites_solution_hydrogens geom
_atom_sites_solution_primary direct
_atom_sites_solution_secondary difmap
_audit_creation_method SHELXL-97
_cell_angle_alpha 90.00
_cell_angle_beta 90.00
_cell_angle_gamma 90.00
_cell_formula_units_Z 4
_cell_length_a 6.7069(2)
_cell_length_b 16.2580(6)
_cell_length_c 18.2761(7)
_cell_measurement_reflns_used 9976
_cell_measurement_temperature 100(2)
_cell_measurement_theta_max 68.27
_cell_measurement_theta_min 3.64
_cell_volume 1992.84(12)
_computing_cell_refinement 'Bruker SAINT'
_computing_data_collection 'Bruker APEX2'
_computing_data_reduction 'Bruker SAINT'
_computing_molecular_graphics ORTEP-32
_computing_publication_material WinGX
_computing_structure_refinement 'SHELXL-97 (Sheldrick, 2008)'
_computing_structure_solution 'SHELXS-97 (Sheldrick, 2008)'
_diffrn_ambient_temperature 100(2)
_diffrn_detector_area_resol_mean 8.366
_diffrn_measured_fraction_theta_full 1.000
_diffrn_measured_fraction_theta_max 1.000
_diffrn_measurement_device_type 'Bruker APEX-II CCD'
_diffrn_measurement_method 'phi and omega scans'
_diffrn_radiation_monochromator 'HELIOS multilayer mirrors'
_diffrn_radiation_source 'microfocus rotating anode'
_diffrn_radiation_type CuK\a
_diffrn_radiation_wavelength 1.54178
_diffrn_reflns_av_R_equivalents 0.0208
_diffrn_reflns_av_sigmaI/netI 0.0153
_diffrn_reflns_limit_h_max 8
_diffrn_reflns_limit_h_min -8
_diffrn_reflns_limit_k_max 18
_diffrn_reflns_limit_k_min -19
_diffrn_reflns_limit_l_max 17
_diffrn_reflns_limit_l_min -21
_diffrn_reflns_number 18800
_diffrn_reflns_theta_full 67.00
_diffrn_reflns_theta_max 68.17
_diffrn_reflns_theta_min 3.64
_exptl_absorpt_coefficient_mu 0.794
_exptl_absorpt_correction_T_max 0.9766
_exptl_absorpt_correction_T_min 0.9248
_exptl_absorpt_correction_type multi-scan
_exptl_absorpt_process_details SADABS
_exptl_crystal_colour colourless
_exptl_crystal_density_diffrn 1.348
_exptl_crystal_description block
_exptl_crystal_F_000 848
_exptl_crystal_size_max 0.10
_exptl_crystal_size_mid 0.03
_exptl_crystal_size_min 0.03
_refine_diff_density_max 0.193
_refine_diff_density_min -0.138
_refine_diff_density_rms 0.034
_refine_ls_abs_structure_details 'Flack H D (1983), Acta Cryst. A39, 876-881'
_refine_ls_abs_structure_Flack 0.08(11)
_refine_ls_extinction_method none
_refine_ls_goodness_of_fit_ref 1.033
_refine_ls_hydrogen_treatment constr
_refine_ls_matrix_type full
_refine_ls_number_parameters 271
_refine_ls_number_reflns 3635
_refine_ls_number_restraints 0
_refine_ls_restrained_S_all 1.033
_refine_ls_R_factor_all 0.0315
_refine_ls_R_factor_gt 0.0303
_refine_ls_shift/su_max 0.001
_refine_ls_shift/su_mean 0.000
_refine_ls_structure_factor_coef Fsqd
_refine_ls_weighting_details 'calc w=1/[\s^2^(Fo^2^)+(0.0498P)^2^+0.5001P] where P=(Fo^2^+2Fc^2^)/3'
_refine_ls_weighting_scheme calc
_refine_ls_wR_factor_gt 0.0809
_refine_ls_wR_factor_ref 0.0819
_reflns_number_gt 3514
_reflns_number_total 3635
_reflns_threshold_expression >2sigma(I)
_cod_data_source_file ja311798q_si_003.cif
_cod_data_source_block shelxl
_cod_database_code 4119247

loop_
_symmetry_equiv_pos_as_xyz
'x, y, z'
'-x+1/2, -y, z+1/2'
'-x, y+1/2, -z+1/2'
'x+1/2, -y+1/2, -z'

loop_
_atom_site_label
_atom_site_type_symbol
_atom_site_fract_x
_atom_site_fract_y
_atom_site_fract_z
_atom_site_U_iso_or_equiv
_atom_site_adp_type
_atom_site_occupancy
_atom_site_symmetry_multiplicity
_atom_site_calc_flag
_atom_site_refinement_flags
C1 C -0.5064(2) 0.66541(10) 0.82930(9) 0.0244(3) Uani 1 1 d .
C2 C -0.3163(2) 0.64683(9) 0.78528(8) 0.0211(3) Uani 1 1 d .
C3 C -0.1475(2) 0.62944(9) 0.83971(8) 0.0188(3) Uani 1 1 d .
H3 H -0.0182 0.6201 0.8138 0.023 Uiso 1 1 calc R
C4 C -0.1361(2) 0.70314(9) 0.88924(8) 0.0231(3) Uani 1 1 d .
H4 H -0.0182 0.7349 0.8947 0.028 Uiso 1 1 calc R
C5 C -0.3033(3) 0.72031(10) 0.92472(9) 0.0288(4) Uani 1 1 d .
H5 H -0.3155 0.7664 0.9563 0.035 Uiso 1 1 calc R
C6 C -0.4727(2) 0.66137(11) 0.91134(9) 0.0273(4) Uani 1 1 d .
H6 H -0.5949 0.6770 0.9394 0.033 Uiso 1 1 calc R
C7 C -0.2098(2) 0.55241(9) 0.88502(8) 0.0189(3) Uani 1 1 d .
H7 H -0.2494 0.5088 0.8493 0.023 Uiso 1 1 calc R
C8 C -0.0354(2) 0.51809(9) 0.92986(8) 0.0192(3) Uani 1 1 d .
C9 C -0.0042(2) 0.56475(9) 1.00122(9) 0.0214(3) Uani 1 1 d .
C10 C -0.1858(3) 0.57413(10) 1.04492(9) 0.0276(4) Uani 1 1 d .
H10 H -0.1757 0.5803 1.0965 0.033 Uiso 1 1 calc R
C11 C -0.3644(3) 0.57412(10) 1.01348(9) 0.0284(4) Uani 1 1 d .
H11 H -0.4784 0.5752 1.0443 0.034 Uiso 1 1 calc R
C12 C -0.3974(2) 0.57255(10) 0.93194(9) 0.0233(3) Uani 1 1 d .
H12 H -0.5047 0.5319 0.9204 0.028 Uiso 1 1 calc R
C13 C -0.2697(2) 0.70934(10) 0.72501(8) 0.0247(3) Uani 1 1 d .
H13A H -0.1616 0.6863 0.6943 0.030 Uiso 1 1 calc R
H13B H -0.3893 0.7143 0.6935 0.030 Uiso 1 1 calc R
C14 C -0.2087(2) 0.79474(10) 0.74777(8) 0.0225(3) Uani 1 1 d .
C15 C -0.3512(3) 0.85397(11) 0.76604(9) 0.0303(4) Uani 1 1 d .
H15 H -0.4887 0.8403 0.7639 0.036 Uiso 1 1 calc R
C16 C -0.2948(3) 0.93225(12) 0.78726(11) 0.0371(4) Uani 1 1 d .
H16 H -0.3936 0.9715 0.8002 0.045 Uiso 1 1 calc R
C17 C -0.0951(3) 0.95385(11) 0.78973(10) 0.0347(4) Uani 1 1 d .
H17 H -0.0567 1.0076 0.8045 0.042 Uiso 1 1 calc R
C18 C 0.0473(3) 0.89651(11) 0.77059(9) 0.0292(4) Uani 1 1 d .
H18 H 0.1844 0.9112 0.7715 0.035 Uiso 1 1 calc R
C19 C -0.0082(3) 0.81732(10) 0.74995(9) 0.0238(3) Uani 1 1 d .
H19 H 0.0915 0.7783 0.7372 0.029 Uiso 1 1 calc R
C20 C -0.0655(2) 0.42600(9) 0.94622(9) 0.0231(3) Uani 1 1 d .
H20A H -0.1902 0.4191 0.9746 0.028 Uiso 1 1 calc R
H20B H -0.0817 0.3962 0.8994 0.028 Uiso 1 1 calc R
C21 C 0.1041(2) 0.38782(9) 0.98842(9) 0.0212(3) Uani 1 1 d .
C22 C 0.2690(2) 0.35692(9) 0.95137(9) 0.0235(3) Uani 1 1 d .
H22 H 0.2754 0.3612 0.8996 0.028 Uiso 1 1 calc R
C23 C 0.4242(3) 0.31986(10) 0.98926(10) 0.0273(4) Uani 1 1 d .
H23 H 0.5358 0.2985 0.9635 0.033 Uiso 1 1 calc R
C24 C 0.4153(3) 0.31413(10) 1.06518(10) 0.0297(4) Uani 1 1 d .
H24 H 0.5203 0.2881 1.0913 0.036 Uiso 1 1 calc R
C25 C 0.2545(3) 0.34614(10) 1.10274(9) 0.0289(4) Uani 1 1 d .
H25 H 0.2506 0.3434 1.1546 0.035 Uiso 1 1 calc R
C26 C 0.0984(2) 0.38243(9) 1.06455(9) 0.0242(3) Uani 1 1 d .
H26 H -0.0130 0.4037 1.0905 0.029 Uiso 1 1 calc R
O1 O -0.66229(18) 0.68188(8) 0.79983(7) 0.0365(3) Uani 1 1 d .
O2 O 0.15913(17) 0.58786(7) 1.02061(7) 0.0271(3) Uani 1 1 d .
F1 F -0.36038(15) 0.57360(6) 0.74609(5) 0.0290(2) Uani 1 1 d .
F2 F 0.13862(13) 0.52475(5) 0.88874(5) 0.0226(2) Uani 1 1 d .

loop_
_atom_site_aniso_label
_atom_site_aniso_U_11
_atom_site_aniso_U_22
_atom_site_aniso_U_33
_atom_site_aniso_U_23
_atom_site_aniso_U_13
_atom_site_aniso_U_12
C1 0.0180(7) 0.0266(8) 0.0286(8) 0.0091(7) -0.0004(7) 0.0019(6)
C2 0.0220(8) 0.0215(7) 0.0198(7) -0.0009(6) -0.0021(6) -0.0023(6)
C3 0.0163(7) 0.0212(7) 0.0189(7) 0.0033(6) -0.0009(6) 0.0009(6)
C4 0.0299(8) 0.0205(7) 0.0188(7) 0.0040(6) -0.0063(7) -0.0018(6)
C5 0.0433(10) 0.0234(8) 0.0197(7) 0.0020(6) -0.0012(7) 0.0080(7)
C6 0.0231(8) 0.0346(9) 0.0242(8) 0.0058(7) 0.0048(6) 0.0121(7)
C7 0.0174(7) 0.0200(7) 0.0192(7) 0.0002(6) -0.0024(6) -0.0011(6)
C8 0.0170(7) 0.0197(7) 0.0209(7) 0.0003(6) 0.0000(6) -0.0007(6)
C9 0.0264(8) 0.0160(7) 0.0218(8) 0.0045(6) -0.0065(6) 0.0039(6)
C10 0.0349(9) 0.0298(8) 0.0179(7) 0.0024(6) -0.0008(7) 0.0054(7)
C11 0.0281(8) 0.0348(9) 0.0222(8) 0.0069(7) 0.0080(7) 0.0071(7)
C12 0.0164(7) 0.0285(8) 0.0250(8) 0.0073(6) 0.0016(6) 0.0012(6)
C13 0.0243(8) 0.0326(8) 0.0172(7) 0.0038(6) -0.0004(6) -0.0002(7)
C14 0.0251(8) 0.0268(8) 0.0156(7) 0.0087(6) 0.0011(6) 0.0052(6)
C15 0.0258(8) 0.0330(9) 0.0320(9) 0.0126(7) 0.0078(7) 0.0079(7)
C16 0.0435(11) 0.0284(8) 0.0395(10) 0.0094(8) 0.0133(8) 0.0150(8)
C17 0.0505(12) 0.0236(8) 0.0299(9) 0.0049(7) 0.0061(8) 0.0026(8)
C18 0.0316(9) 0.0311(9) 0.0250(8) 0.0068(7) -0.0017(7) -0.0030(7)
C19 0.0234(7) 0.0271(8) 0.0210(7) 0.0046(6) 0.0001(6) 0.0047(6)
C20 0.0239(8) 0.0199(8) 0.0256(8) -0.0012(6) -0.0042(6) -0.0014(6)
C21 0.0230(7) 0.0150(7) 0.0255(8) 0.0006(6) -0.0045(6) -0.0028(6)
C22 0.0313(8) 0.0184(7) 0.0208(7) -0.0023(6) -0.0026(6) -0.0013(6)
C23 0.0253(8) 0.0214(8) 0.0353(9) -0.0073(7) -0.0032(7) 0.0033(6)
C24 0.0340(9) 0.0240(8) 0.0312(9) -0.0035(7) -0.0153(7) 0.0066(7)
C25 0.0425(10) 0.0220(7) 0.0222(8) -0.0016(6) -0.0071(7) 0.0027(7)
C26 0.0289(8) 0.0189(7) 0.0249(8) -0.0014(6) 0.0004(7) 0.0011(6)
O1 0.0216(6) 0.0486(7) 0.0391(7) 0.0199(6) -0.0032(5) 0.0040(5)
O2 0.0266(6) 0.0232(5) 0.0314(6) -0.0005(5) -0.0104(5) -0.0020(5)
F1 0.0340(5) 0.0276(5) 0.0253(5) -0.0018(4) -0.0090(4) -0.0056(4)
F2 0.0169(4) 0.0267(4) 0.0243(4) 0.0028(4) 0.0015(4) 0.0026(3)

loop_
_atom_type_symbol
_atom_type_description
_atom_type_scat_dispersion_real
_atom_type_scat_dispersion_imag
_atom_type_scat_source
C C 0.0181 0.0091 'International Tables Vol C Tables 4.2.6.8 and 6.1.1.4'
H H 0.0000 0.0000 'International Tables Vol C Tables 4.2.6.8 and 6.1.1.4'
O O 0.0492 0.0322 'International Tables Vol C Tables 4.2.6.8 and 6.1.1.4'
F F 0.0727 0.0534 'International Tables Vol C Tables 4.2.6.8 and 6.1.1.4'

loop_
_geom_angle_atom_site_label_1
_geom_angle_atom_site_label_2
_geom_angle_atom_site_label_3
_geom_angle
O1 C1 C6 125.45(15)
O1 C1 C2 121.91(15)
C6 C1 C2 112.63(13)
F1 C2 C13 103.66(12)
F1 C2 C3 109.04(12)
C13 C2 C3 115.99(13)
F1 C2 C1 104.85(12)
C13 C2 C1 114.55(13)
C3 C2 C1 107.99(12)
C4 C3 C2 106.34(12)
C4 C3 C7 109.53(12)
C2 C3 C7 107.16(12)
C5 C4 C3 114.77(15)
C4 C5 C6 115.15(14)
C5 C6 C1 104.20(13)
C5 C6 C12 107.63(13)
C1 C6 C12 108.88(13)
C8 C7 C12 113.48(12)
C8 C7 C3 111.84(12)
C12 C7 C3 109.87(12)
F2 C8 C9 107.97(12)
F2 C8 C7 108.81(11)
C9 C8 C7 112.40(12)
F2 C8 C20 106.89(12)
C9 C8 C20 109.63(12)
C7 C8 C20 110.94(12)
O2 C9 C10 124.08(15)
O2 C9 C8 121.94(15)
C10 C9 C8 113.89(13)
C11 C10 C9 120.94(14)
C10 C11 C12 124.05(15)
C11 C12 C7 115.44(13)
C11 C12 C6 105.54(13)
C7 C12 C6 108.66(12)
C14 C13 C2 117.96(13)
C19 C14 C15 118.12(16)
C19 C14 C13 120.83(14)
C15 C14 C13 121.04(16)
C16 C15 C14 120.94(17)
C17 C16 C15 120.46(16)
C18 C17 C16 119.33(17)
C17 C18 C19 120.56(17)
C18 C19 C14 120.58(15)
C21 C20 C8 113.60(13)
C22 C21 C26 119.02(14)
C22 C21 C20 119.97(14)
C26 C21 C20 121.01(15)
C23 C22 C21 120.68(15)
C22 C23 C24 119.62(16)
C25 C24 C23 120.26(16)
C24 C25 C26 119.93(15)
C25 C26 C21 120.46(15)

loop_
_geom_bond_atom_site_label_1
_geom_bond_atom_site_label_2
_geom_bond_distance
C1 O1 1.206(2)
C1 C6 1.518(2)
C1 C2 1.537(2)
C2 F1 1.4204(17)
C2 C13 1.531(2)
C2 C3 1.533(2)
C3 C4 1.504(2)
C3 C7 1.558(2)
C4 C5 1.325(2)
C5 C6 1.506(3)
C6 C12 1.575(2)
C7 C8 1.533(2)
C7 C12 1.558(2)
C8 F2 1.3924(17)
C8 C9 1.523(2)
C8 C20 1.540(2)
C9 O2 1.211(2)
C9 C10 1.464(2)
C10 C11 1.329(2)
C11 C12 1.507(2)
C13 C14 1.506(2)
C14 C19 1.395(2)
C14 C15 1.397(2)
C15 C16 1.383(3)
C16 C17 1.385(3)
C17 C18 1.380(3)
C18 C19 1.392(2)
C20 C21 1.508(2)
C21 C22 1.390(2)
C21 C26 1.395(2)
C22 C23 1.388(2)
C23 C24 1.392(3)
C24 C25 1.380(3)
C25 C26 1.390(2)
